data_7102318
loop_
_publ_author_name
'Dalgarno, Scott J.'
'Tian, Jian'
'Warren, John E.'
'Clark, Thomas E.'
'Makha, Mohamed'
'Raston, Colin L.'
'Atwood, Jerry L.'

_publ_section_title
;
 Calix[5]arene: a versatile sublimate that displays gas sorption
 properties
;
_journal_coden_ASTM CHCOFS
_journal_issue 46
_journal_name_full
;
 Chemical Communications (Cambridge, United Kingdom)
;
_journal_page_first 4848
_journal_page_last 4850
_journal_paper_doi 10.1039/b712621b
_journal_year 2007
_chemical_formula_sum 'C105 H90 O15'
_chemical_formula_weight 1591.77
_space_group_IT_number 144
_symmetry_cell_setting rhombohedral
_symmetry_space_group_name_Hall 'P 31'
_symmetry_space_group_name_H-M 'P 31'
_atom_sites_solution_hydrogens geom
_atom_sites_solution_primary direct
_atom_sites_solution_secondary difmap
_audit_creation_method SHELXL-97
_cell_angle_alpha 90.00
_cell_angle_beta 90.00
_cell_angle_gamma 120.00
_cell_formula_units_Z 3
_cell_length_a 24.2871(9)
_cell_length_b 24.2871(9)
_cell_length_c 12.1358(6)
_cell_measurement_temperature 173(2)
_cell_volume 6199.4(4)
_computing_cell_refinement 'SAINT (Bruker, 1998)'
_computing_data_collection 'SMART (Bruker, 1998)'
_computing_data_reduction 'SAINT (Bruker, 1998)'
_computing_molecular_graphics
;
XSeed (Barbour, 2001)
;
_computing_publication_material 'local program'
_computing_structure_refinement 'SHELXL-97 (Sheldrick, 1997)'
_computing_structure_solution 'SHELXS-97 (Sheldrick, 1990)'
_diffrn_ambient_temperature 150(2)
_diffrn_measured_fraction_theta_full 0.997
_diffrn_measured_fraction_theta_max 0.997
_diffrn_measurement_device_type 'Bruker APEX II diffractometer'
_diffrn_radiation_type Synchrotron
_diffrn_radiation_wavelength 0.69070
_diffrn_reflns_av_R_equivalents 0.0877
_diffrn_reflns_av_sigmaI/netI 0.1186
_diffrn_reflns_limit_h_max 32
_diffrn_reflns_limit_h_min -32
_diffrn_reflns_limit_k_max 32
_diffrn_reflns_limit_k_min -32
_diffrn_reflns_limit_l_max 16
_diffrn_reflns_limit_l_min -16
_diffrn_reflns_number 60966
_diffrn_reflns_theta_full 27.41
_diffrn_reflns_theta_max 27.41
_diffrn_reflns_theta_min 1.63
_exptl_absorpt_coefficient_mu 0.085
_exptl_absorpt_correction_T_max 0.9966
_exptl_absorpt_correction_T_min 0.9933
_exptl_absorpt_correction_type multi-scan
_exptl_crystal_colour Colourless
_exptl_crystal_density_diffrn 1.279
_exptl_crystal_density_method 'not measured'
_exptl_crystal_description Needle
_exptl_crystal_F_000 2520
_exptl_crystal_size_max 0.08
_exptl_crystal_size_mid 0.05
_exptl_crystal_size_min 0.04
_refine_diff_density_max 0.532
_refine_diff_density_min -0.527
_refine_diff_density_rms 0.122
_refine_ls_abs_structure_details 'Flack H D (1983), Acta Cryst. A39, 876-881'
_refine_ls_abs_structure_Flack -0.2(15)
_refine_ls_extinction_method none
_refine_ls_goodness_of_fit_ref 1.044
_refine_ls_hydrogen_treatment constr
_refine_ls_matrix_type full
_refine_ls_number_parameters 1081
_refine_ls_number_reflns 20352
_refine_ls_number_restraints 1
_refine_ls_restrained_S_all 1.044
_refine_ls_R_factor_all 0.1354
_refine_ls_R_factor_gt 0.1225
_refine_ls_shift/su_max 0.000
_refine_ls_shift/su_mean 0.000
_refine_ls_structure_factor_coef Fsqd
_refine_ls_weighting_details 'calc w=1/[\s^2^(Fo^2^)+(0.1345P)^2^+24.8727P] where P=(Fo^2^+2Fc^2^)/3'
_refine_ls_weighting_scheme calc
_refine_ls_wR_factor_gt 0.3215
_refine_ls_wR_factor_ref 0.3309
_reflns_number_gt 16947
_reflns_number_total 20352
_reflns_threshold_expression >2sigma(I)
_cod_data_source_file b712621b.txt
_cod_data_source_block Beta
_cod_depositor_comments
;
The following automatic conversions were performed:
'_symmetry_cell_setting' value 'Rhombohedral' changed to 'rhombohedral'
according to '/home/saulius/struct/CIF-dictionaries/cif_core.dic'
dictionary named 'cif_core.dic' version 2.4.1 from 2010-06-29.

Automatic conversion script
Id: cif_fix_enum 1527 2010-12-29 10:47:43Z saulius 
;
_cod_original_sg_symbol_H-M P31
_cod_database_code 7102318

loop_
_symmetry_equiv_pos_as_xyz
'x, y, z'
'-y, x-y, z+1/3'
'-x+y, -x, z+2/3'

loop_
_atom_site_label
_atom_site_type_symbol
_atom_site_fract_x
_atom_site_fract_y
_atom_site_fract_z
_atom_site_U_iso_or_equiv
_atom_site_adp_type
_atom_site_occupancy
_atom_site_symmetry_multiplicity
_atom_site_calc_flag
_atom_site_refinement_flags
O1 O 0.1008(2) 0.2398(2) -0.1123(4) 0.0302(9) Uani 1 1 d .
H1 H 0.0904 0.2197 -0.0525 0.036 Uiso 1 1 calc R
O2 O 0.3148(2) 0.5191(2) 0.1776(4) 0.0361(10) Uani 1 1 d .
H2 H 0.3385 0.5353 0.1224 0.043 Uiso 1 1 calc R
O15 O 0.0783(2) 0.1483(2) 0.0471(4) 0.0332(10) Uani 1 1 d .
H15 H 0.1055 0.1400 0.0729 0.040 Uiso 1 1 calc R
O3 O 0.5148(2) 0.2502(2) 0.6075(4) 0.0344(10) Uani 1 1 d .
H3 H 0.5193 0.2844 0.6331 0.041 Uiso 1 1 calc R
O4 O 0.4123(2) 0.5868(2) 0.0208(4) 0.0381(11) Uani 1 1 d .
H4 H 0.4460 0.6217 0.0291 0.046 Uiso 1 1 calc R
O5 O 0.4284(2) 0.1759(2) 0.4464(4) 0.0298(9) Uani 1 1 d .
H5 H 0.4493 0.1890 0.5052 0.036 Uiso 1 1 calc R
O6 O 0.3799(2) 0.2487(2) 0.3551(4) 0.0305(9) Uani 1 1 d .
H6 H 0.3815 0.2158 0.3704 0.037 Uiso 1 1 calc R
O7 O 0.5132(2) 0.3650(2) 0.6446(4) 0.0338(10) Uani 1 1 d .
H7 H 0.4867 0.3753 0.6230 0.041 Uiso 1 1 calc R
O8 O 0.1843(2) 0.1303(2) 0.0746(4) 0.0336(10) Uani 1 1 d .
H8 H 0.2218 0.1543 0.0531 0.040 Uiso 1 1 calc R
O9 O 0.3527(2) 0.5768(2) 0.3825(4) 0.0352(10) Uani 1 1 d .
H9 H 0.3249 0.5598 0.3332 0.042 Uiso 1 1 calc R
O10 O 0.4801(2) 0.6730(2) 0.3594(4) 0.0334(10) Uani 1 1 d .
H10 H 0.4430 0.6541 0.3848 0.040 Uiso 1 1 calc R
O11 O 0.2217(2) 0.2824(2) -0.1985(4) 0.0336(10) Uani 1 1 d .
H11 H 0.1899 0.2852 -0.1799 0.040 Uiso 1 1 calc R
O12 O 0.4361(2) 0.3659(2) 0.4661(4) 0.0337(10) Uani 1 1 d .
H12 H 0.4114 0.3338 0.4286 0.040 Uiso 1 1 calc R
O13 O 0.5168(2) 0.6834(2) 0.1337(4) 0.0327(9) Uani 1 1 d .
H13 H 0.5116 0.6918 0.1986 0.039 Uiso 1 1 calc R
O14 O 0.2641(2) 0.2028(2) -0.0959(4) 0.0360(10) Uani 1 1 d .
H14 H 0.2642 0.2344 -0.1246 0.043 Uiso 1 1 calc R
C1 C 0.6121(3) 0.7421(3) 0.3039(5) 0.0327(13) Uani 1 1 d .
H1A H 0.5840 0.7584 0.2795 0.039 Uiso 1 1 calc R
H1B H 0.6548 0.7792 0.3167 0.039 Uiso 1 1 calc R
C3 C 0.1236(3) 0.2878(3) -0.3298(6) 0.0299(12) Uani 1 1 d .
H3A H 0.1435 0.3156 -0.2651 0.036 Uiso 1 1 calc R
H3B H 0.1169 0.3133 -0.3863 0.036 Uiso 1 1 calc R
C4 C 0.5140(3) 0.1379(3) 0.5353(5) 0.0272(11) Uani 1 1 d .
H4A H 0.5171 0.0992 0.5475 0.033 Uiso 1 1 calc R
H4B H 0.4754 0.1318 0.5737 0.033 Uiso 1 1 calc R
C5 C 0.0483(3) 0.2145(3) -0.1835(5) 0.0286(12) Uani 1 1 d .
C6 C 0.5756(3) 0.4131(3) 0.6138(5) 0.0280(12) Uani 1 1 d .
C7 C 0.4614(3) 0.1589(3) 0.3724(5) 0.0237(10) Uani 1 1 d .
C8 C 0.3877(3) 0.3118(3) 0.1976(5) 0.0298(12) Uani 1 1 d .
C9 C 0.5718(3) 0.1943(3) 0.5867(5) 0.0296(12) Uani 1 1 d .
C10 C 0.2990(3) 0.1284(3) -0.1296(5) 0.0303(12) Uani 1 1 d .
C11 C 0.2038(3) 0.0520(3) -0.0092(5) 0.0328(13) Uani 1 1 d .
C12 C 0.6226(3) 0.2983(3) 0.6742(5) 0.0299(12) Uani 1 1 d .
C13 C 0.1652(3) 0.0680(3) 0.0456(5) 0.0311(13) Uani 1 1 d .
C14 C 0.3246(3) 0.2144(3) -0.2590(5) 0.0314(13) Uani 1 1 d .
C15 C 0.2956(3) 0.1819(3) -0.1645(5) 0.0278(12) Uani 1 1 d .
C17 C 0.3885(3) 0.2601(3) 0.2431(5) 0.0256(11) Uani 1 1 d .
C18 C 0.0650(3) 0.0364(3) 0.1614(5) 0.0315(13) Uani 1 1 d .
H18A H 0.0482 0.0031 0.2190 0.038 Uiso 1 1 calc R
H18B H 0.0939 0.0774 0.1980 0.038 Uiso 1 1 calc R
C19 C 0.2147(3) 0.3516(3) 0.2457(5) 0.0345(14) Uani 1 1 d .
H19 H 0.1911 0.3260 0.3065 0.041 Uiso 1 1 calc R
C20 C 0.0102(3) 0.0405(3) 0.1119(5) 0.0297(12) Uani 1 1 d .
C21 C -0.0346(3) 0.0984(3) 0.0211(5) 0.0295(12) Uani 1 1 d .
C22 C -0.0124(3) 0.1724(3) -0.1474(5) 0.0298(13) Uani 1 1 d .
C23 C 0.4995(3) 0.6489(3) 0.5410(6) 0.0318(13) Uani 1 1 d .
C24 C 0.5223(3) 0.6753(3) 0.4396(5) 0.0282(12) Uani 1 1 d .
C25 C 0.5703(3) 0.2483(3) 0.6231(5) 0.0261(11) Uani 1 1 d .
C26 C 0.3888(3) 0.1561(3) 0.2202(5) 0.0276(12) Uani 1 1 d .
H26A H 0.3685 0.1239 0.1613 0.033 Uiso 1 1 calc R
H26B H 0.3583 0.1428 0.2823 0.033 Uiso 1 1 calc R
C27 C 0.5063(3) 0.1445(3) 0.4135(5) 0.0246(11) Uani 1 1 d .
C28 C 0.5436(3) 0.1341(3) 0.3386(6) 0.0326(13) Uani 1 1 d .
H28 H 0.5756 0.1259 0.3649 0.039 Uiso 1 1 calc R
C29 C -0.0255(3) 0.1618(3) -0.0243(6) 0.0332(13) Uani 1 1 d .
H29A H -0.0643 0.1640 -0.0076 0.040 Uiso 1 1 calc R
H29B H 0.0103 0.1971 0.0157 0.040 Uiso 1 1 calc R
C30 C 0.4231(3) 0.4153(3) 0.3027(6) 0.0328(13) Uani 1 1 d .
C31 C 0.3982(3) 0.2181(3) 0.1772(5) 0.0279(12) Uani 1 1 d .
C32 C 0.6165(3) 0.7029(3) 0.2134(5) 0.0275(12) Uani 1 1 d .
C33 C -0.0510(3) -0.0124(3) 0.1171(5) 0.0335(13) Uani 1 1 d .
H33 H -0.0575 -0.0503 0.1516 0.040 Uiso 1 1 calc R
C34 C 0.2819(3) 0.4534(3) 0.1674(6) 0.0316(13) Uani 1 1 d .
C35 C 0.0180(3) 0.0954(3) 0.0583(5) 0.0264(11) Uani 1 1 d .
C36 C 0.4996(3) 0.5238(3) -0.1294(5) 0.0338(13) Uani 1 1 d .
H36 H 0.5416 0.5372 -0.1539 0.041 Uiso 1 1 calc R
C37 C 0.0597(3) 0.2343(3) -0.2956(5) 0.0318(13) Uani 1 1 d .
C38 C 0.4470(3) 0.1541(3) 0.2596(5) 0.0244(11) Uani 1 1 d .
C39 C 0.5868(3) 0.7069(3) 0.4129(5) 0.0320(13) Uani 1 1 d .
C40 C 0.3250(3) 0.2749(3) -0.2931(6) 0.0332(13) Uani 1 1 d .
H40A H 0.3274 0.2991 -0.2259 0.040 Uiso 1 1 calc R
H40B H 0.3638 0.3014 -0.3370 0.040 Uiso 1 1 calc R
C41 C 0.3461(3) 0.5313(3) 0.4573(5) 0.0296(12) Uani 1 1 d .
C42 C 0.2626(3) 0.2474(3) -0.4683(6) 0.0338(13) Uani 1 1 d .
H42 H 0.2942 0.2402 -0.5002 0.041 Uiso 1 1 calc R
C43 C 0.6280(3) 0.1926(4) 0.5995(6) 0.0359(14) Uani 1 1 d .
H43 H 0.6301 0.1564 0.5753 0.043 Uiso 1 1 calc R
C44 C 0.5720(3) 0.6791(3) 0.1278(5) 0.0283(12) Uani 1 1 d .
C45 C 0.2679(3) 0.2642(3) -0.3595(5) 0.0294(12) Uani 1 1 d .
C46 C 0.5305(4) 0.4837(3) 0.5559(6) 0.0367(14) Uani 1 1 d .
H46A H 0.4960 0.4551 0.6066 0.044 Uiso 1 1 calc R
H46B H 0.5471 0.5277 0.5826 0.044 Uiso 1 1 calc R
C47 C 0.6756(3) 0.6615(3) 0.1194(6) 0.0326(13) Uani 1 1 d .
H47 H 0.7106 0.6543 0.1183 0.039 Uiso 1 1 calc R
C48 C 0.5020(3) 0.4782(3) 0.4426(5) 0.0319(13) Uani 1 1 d .
C49 C 0.4251(3) 0.5453(3) -0.0382(5) 0.0322(13) Uani 1 1 d .
C50 C 0.6856(3) 0.4477(3) 0.6025(5) 0.0318(13) Uani 1 1 d .
H50 H 0.7205 0.4414 0.6167 0.038 Uiso 1 1 calc R
C51 C 0.3757(3) 0.4843(3) -0.0616(5) 0.0324(13) Uani 1 1 d .
C52 C 0.2193(3) 0.2709(3) -0.3092(5) 0.0293(12) Uani 1 1 d .
C53 C 0.5346(3) 0.1357(3) 0.2258(5) 0.0328(13) Uani 1 1 d .
H53 H 0.5622 0.1317 0.1751 0.039 Uiso 1 1 calc R
C54 C 0.1699(3) 0.2691(3) -0.3754(5) 0.0262(11) Uani 1 1 d .
C55 C 0.6661(3) 0.6902(3) 0.2069(6) 0.0343(13) Uani 1 1 d .
H55 H 0.6948 0.7023 0.2671 0.041 Uiso 1 1 calc R
C56 C 0.6185(3) 0.3537(3) 0.7231(5) 0.0282(11) Uani 1 1 d .
H56A H 0.5770 0.3366 0.7608 0.034 Uiso 1 1 calc R
H56B H 0.6520 0.3741 0.7799 0.034 Uiso 1 1 calc R
C57 C 0.5836(3) 0.4681(3) 0.5638(5) 0.0304(13) Uani 1 1 d .
C58 C 0.4547(3) 0.4208(3) 0.4041(5) 0.0307(12) Uani 1 1 d .
C59 C 0.3545(3) 0.1895(4) -0.3279(5) 0.0317(13) Uani 1 1 d .
H59 H 0.3733 0.2106 -0.3952 0.038 Uiso 1 1 calc R
C60 C 0.6253(3) 0.4039(3) 0.6430(5) 0.0342(13) Uani 1 1 d .
C61 C 0.3867(3) 0.5512(3) 0.5488(5) 0.0330(13) Uani 1 1 d .
C62 C 0.2749(3) 0.0978(3) -0.0198(5) 0.0319(13) Uani 1 1 d .
H62A H 0.2871 0.1319 0.0355 0.038 Uiso 1 1 calc R
H62B H 0.2972 0.0744 -0.0003 0.038 Uiso 1 1 calc R
C63 C 0.4877(3) 0.5668(3) -0.0772(5) 0.0315(13) Uani 1 1 d .
C64 C 0.2455(3) 0.4477(4) 0.3660(5) 0.0363(15) Uani 1 1 d .
H64A H 0.2412 0.4851 0.3481 0.044 Uiso 1 1 calc R
H64B H 0.2061 0.4168 0.4047 0.044 Uiso 1 1 calc R
C65 C 0.4129(3) 0.2345(3) 0.0647(5) 0.0334(13) Uani 1 1 d .
H65 H 0.4211 0.2080 0.0182 0.040 Uiso 1 1 calc R
C66 C 0.6452(3) 0.5112(3) 0.5228(5) 0.0338(14) Uani 1 1 d .
H66 H 0.6521 0.5476 0.4823 0.041 Uiso 1 1 calc R
C67 C 0.4846(3) 0.1433(3) 0.1882(5) 0.0325(13) Uani 1 1 d .
H67 H 0.4763 0.1409 0.1113 0.039 Uiso 1 1 calc R
C68 C 0.2483(3) 0.4178(3) 0.2590(6) 0.0353(14) Uani 1 1 d .
C69 C 0.5395(3) 0.6357(3) -0.0681(5) 0.0337(13) Uani 1 1 d .
H69A H 0.5192 0.6624 -0.0688 0.040 Uiso 1 1 calc R
H69B H 0.5667 0.6468 -0.1345 0.040 Uiso 1 1 calc R
C70 C 0.1793(3) -0.0105(3) -0.0458(5) 0.0323(13) Uani 1 1 d .
H70 H 0.2058 -0.0219 -0.0854 0.039 Uiso 1 1 calc R
C71 C 0.4154(4) 0.2874(4) 0.0222(6) 0.0405(16) Uani 1 1 d .
H71 H 0.4278 0.2991 -0.0523 0.049 Uiso 1 1 calc R
C72 C 0.3687(3) 0.3533(3) 0.2661(6) 0.0324(13) Uani 1 1 d .
H72A H 0.3395 0.3617 0.2216 0.039 Uiso 1 1 calc R
H72B H 0.3450 0.3289 0.3320 0.039 Uiso 1 1 calc R
C73 C 0.2788(3) 0.4253(4) 0.0676(6) 0.0360(14) Uani 1 1 d .
C74 C -0.0941(3) 0.0454(3) 0.0283(6) 0.0323(13) Uani 1 1 d .
H74 H -0.1297 0.0478 0.0024 0.039 Uiso 1 1 calc R
C75 C 0.3901(3) 0.4426(3) -0.1147(5) 0.0325(13) Uani 1 1 d .
H75 H 0.3571 0.4004 -0.1293 0.039 Uiso 1 1 calc R
C76 C 0.2474(3) 0.3599(3) 0.0596(6) 0.0382(15) Uani 1 1 d .
H76 H 0.2484 0.3407 -0.0080 0.046 Uiso 1 1 calc R
C77 C 0.3999(4) 0.3242(3) 0.0874(6) 0.0371(14) Uani 1 1 d .
H77 H 0.3977 0.3587 0.0554 0.044 Uiso 1 1 calc R
C78 C -0.1035(3) -0.0098(4) 0.0709(6) 0.0388(15) Uani 1 1 d .
H78 H -0.1446 -0.0465 0.0701 0.047 Uiso 1 1 calc R
C79 C 0.5818(3) 0.6532(3) 0.0327(5) 0.0335(13) Uani 1 1 d .
C80 C 0.5212(4) 0.5322(3) 0.3763(6) 0.0381(15) Uani 1 1 d .
H80 H 0.5547 0.5725 0.3996 0.046 Uiso 1 1 calc R
C81 C 0.1038(3) 0.0217(3) 0.0802(5) 0.0291(12) Uani 1 1 d .
C82 C 0.3299(3) 0.1069(3) -0.1967(6) 0.0324(13) Uani 1 1 d .
H82 H 0.3336 0.0715 -0.1738 0.039 Uiso 1 1 calc R
C83 C 0.6778(4) 0.2955(4) 0.6856(6) 0.0423(16) Uani 1 1 d .
H83 H 0.7140 0.3297 0.7198 0.051 Uiso 1 1 calc R
C84 C 0.2991(3) 0.4686(3) 0.4446(5) 0.0325(13) Uani 1 1 d .
C85 C 0.0093(3) 0.2051(3) -0.3683(5) 0.0320(13) Uani 1 1 d .
H85 H 0.0161 0.2170 -0.4438 0.038 Uiso 1 1 calc R
C86 C 0.1666(3) 0.2513(3) -0.4833(5) 0.0317(13) Uani 1 1 d .
H86 H 0.1314 0.2459 -0.5260 0.038 Uiso 1 1 calc R
C87 C 0.3075(3) 0.4647(3) -0.0388(5) 0.0321(13) Uani 1 1 d .
H87A H 0.2814 0.4395 -0.1023 0.039 Uiso 1 1 calc R
H87B H 0.3040 0.5035 -0.0342 0.039 Uiso 1 1 calc R
C88 C 0.2988(4) 0.4234(3) 0.5201(6) 0.047(2) Uani 1 1 d .
H88 H 0.2676 0.3797 0.5125 0.056 Uiso 1 1 calc R
C89 C -0.0515(3) 0.1584(4) -0.3344(6) 0.0384(15) Uani 1 1 d .
H89 H -0.0847 0.1368 -0.3865 0.046 Uiso 1 1 calc R
C90 C 0.4526(3) 0.4615(3) -0.1476(6) 0.0354(14) Uani 1 1 d .
H90 H 0.4623 0.4321 -0.1814 0.042 Uiso 1 1 calc R
C91 C 0.2142(4) 0.3217(4) 0.1490(6) 0.0398(15) Uani 1 1 d .
H91 H 0.1921 0.2766 0.1435 0.048 Uiso 1 1 calc R
C92 C 0.2122(3) 0.2407(3) -0.5341(6) 0.0361(14) Uani 1 1 d .
H92 H 0.2092 0.2295 -0.6098 0.043 Uiso 1 1 calc R
C93 C 0.6336(3) 0.6426(3) 0.0309(6) 0.0338(13) Uani 1 1 d .
H93 H 0.6399 0.6225 -0.0309 0.041 Uiso 1 1 calc R
C94 C 0.4913(4) 0.5261(4) 0.2778(7) 0.0403(15) Uani 1 1 d .
H94 H 0.5045 0.5625 0.2326 0.048 Uiso 1 1 calc R
C95 C 0.6950(3) 0.5004(4) 0.5417(6) 0.0398(16) Uani 1 1 d .
H95 H 0.7360 0.5290 0.5130 0.048 Uiso 1 1 calc R
C96 C 0.0802(3) -0.0408(3) 0.0429(6) 0.0330(13) Uani 1 1 d .
H96 H 0.0389 -0.0730 0.0642 0.040 Uiso 1 1 calc R
C97 C 0.3568(3) 0.1365(4) -0.3001(6) 0.0383(15) Uani 1 1 d .
H97 H 0.3757 0.1197 -0.3479 0.046 Uiso 1 1 calc R
C98 C 0.1169(4) -0.0558(3) -0.0251(6) 0.0359(14) Uani 1 1 d .
H98 H 0.0992 -0.0969 -0.0569 0.043 Uiso 1 1 calc R
C99 C 0.4425(4) 0.4684(4) 0.2429(6) 0.0379(15) Uani 1 1 d .
H99 H 0.4221 0.4659 0.1748 0.046 Uiso 1 1 calc R
C100 C 0.6292(4) 0.7075(4) 0.4930(6) 0.0412(16) Uani 1 1 d .
H100 H 0.6734 0.7283 0.4777 0.049 Uiso 1 1 calc R
C101 C 0.4307(3) 0.6212(3) 0.5746(5) 0.0349(14) Uani 1 1 d .
H10A H 0.4137 0.6459 0.5378 0.042 Uiso 1 1 calc R
H10B H 0.4293 0.6272 0.6550 0.042 Uiso 1 1 calc R
C102 C 0.5436(4) 0.6492(3) 0.6193(6) 0.0385(15) Uani 1 1 d .
H102 H 0.5290 0.6294 0.6890 0.046 Uiso 1 1 calc R
C103 C 0.6810(3) 0.2432(4) 0.6474(7) 0.0430(17) Uani 1 1 d .
H103 H 0.7194 0.2422 0.6541 0.052 Uiso 1 1 calc R
C104 C -0.0622(3) 0.1442(3) -0.2221(6) 0.0373(14) Uani 1 1 d .
H104 H -0.1039 0.1151 -0.1968 0.045 Uiso 1 1 calc R
C105 C 0.3859(4) 0.5046(4) 0.6216(6) 0.0441(17) Uani 1 1 d .
H105 H 0.4148 0.5172 0.6816 0.053 Uiso 1 1 calc R
C106 C 0.3432(5) 0.4420(4) 0.6042(8) 0.055(2) Uani 1 1 d .
H106 H 0.3438 0.4107 0.6503 0.066 Uiso 1 1 calc R
C107 C 0.6069(4) 0.6781(4) 0.5935(7) 0.0483(18) Uani 1 1 d .
H107 H 0.6360 0.6779 0.6456 0.058 Uiso 1 1 calc R

loop_
_atom_site_aniso_label
_atom_site_aniso_U_11
_atom_site_aniso_U_22
_atom_site_aniso_U_33
_atom_site_aniso_U_23
_atom_site_aniso_U_13
_atom_site_aniso_U_12
O1 0.033(2) 0.033(2) 0.024(2) -0.0007(17) -0.0018(17) 0.0160(19)
O2 0.041(3) 0.035(2) 0.028(2) -0.0033(18) -0.0043(19) 0.016(2)
O15 0.023(2) 0.029(2) 0.042(3) 0.0022(18) 0.0056(18) 0.0084(18)
O3 0.032(2) 0.037(2) 0.041(3) 0.001(2) 0.0021(19) 0.022(2)
O4 0.037(2) 0.042(3) 0.041(3) -0.003(2) 0.001(2) 0.024(2)
O5 0.030(2) 0.036(2) 0.026(2) -0.0034(17) -0.0023(16) 0.0191(19)
O6 0.033(2) 0.034(2) 0.029(2) 0.0037(17) 0.0026(17) 0.0197(19)
O7 0.040(2) 0.031(2) 0.032(2) 0.0026(18) -0.0020(19) 0.019(2)
O8 0.035(2) 0.032(2) 0.034(2) -0.0026(18) 0.0031(18) 0.0165(19)
O9 0.045(3) 0.029(2) 0.034(2) 0.0011(18) -0.005(2) 0.020(2)
O10 0.038(2) 0.038(2) 0.029(2) -0.0027(18) -0.0059(18) 0.023(2)
O11 0.034(2) 0.041(2) 0.028(2) -0.0059(18) 0.0037(18) 0.020(2)
O12 0.036(2) 0.029(2) 0.035(2) 0.0040(18) 0.0015(19) 0.0161(19)
O13 0.028(2) 0.041(2) 0.031(2) -0.0019(19) 0.0023(17) 0.020(2)
O14 0.039(2) 0.042(3) 0.032(2) -0.008(2) 0.0060(19) 0.024(2)
C1 0.040(3) 0.022(3) 0.032(3) -0.001(2) 0.007(3) 0.013(3)
C3 0.030(3) 0.027(3) 0.034(3) -0.001(2) -0.001(2) 0.015(2)
C4 0.029(3) 0.024(3) 0.029(3) 0.009(2) 0.006(2) 0.013(2)
C5 0.029(3) 0.029(3) 0.029(3) 0.000(2) 0.006(2) 0.016(2)
C6 0.032(3) 0.028(3) 0.021(3) -0.005(2) -0.005(2) 0.013(2)
C7 0.021(2) 0.026(3) 0.023(3) 0.005(2) 0.002(2) 0.010(2)
C8 0.017(2) 0.031(3) 0.038(3) 0.005(2) 0.000(2) 0.009(2)
C9 0.028(3) 0.028(3) 0.037(3) 0.000(2) 0.001(2) 0.017(2)
C10 0.027(3) 0.032(3) 0.026(3) 0.000(2) -0.003(2) 0.010(2)
C11 0.041(3) 0.041(3) 0.023(3) 0.004(2) -0.004(2) 0.025(3)
C12 0.034(3) 0.028(3) 0.024(3) -0.004(2) -0.003(2) 0.013(3)
C13 0.032(3) 0.027(3) 0.033(3) 0.006(2) -0.003(2) 0.014(2)
C14 0.026(3) 0.034(3) 0.030(3) -0.004(2) 0.006(2) 0.012(2)
C15 0.026(3) 0.029(3) 0.030(3) -0.004(2) -0.004(2) 0.015(2)
C17 0.022(3) 0.026(3) 0.024(3) -0.001(2) -0.002(2) 0.008(2)
C18 0.037(3) 0.035(3) 0.023(3) 0.003(2) 0.007(2) 0.019(3)
C19 0.033(3) 0.036(3) 0.023(3) 0.005(2) -0.002(2) 0.009(3)
C20 0.040(3) 0.029(3) 0.025(3) 0.003(2) 0.003(2) 0.020(3)
C21 0.032(3) 0.037(3) 0.028(3) -0.003(2) 0.004(2) 0.024(3)
C22 0.036(3) 0.029(3) 0.030(3) 0.006(2) 0.014(2) 0.020(3)
C23 0.029(3) 0.026(3) 0.035(3) -0.009(2) -0.005(2) 0.011(2)
C24 0.037(3) 0.027(3) 0.028(3) -0.001(2) 0.001(2) 0.021(3)
C25 0.021(2) 0.031(3) 0.025(3) 0.005(2) -0.001(2) 0.011(2)
C26 0.029(3) 0.024(3) 0.026(3) -0.002(2) -0.008(2) 0.010(2)
C27 0.021(2) 0.027(3) 0.022(3) 0.004(2) 0.002(2) 0.010(2)
C28 0.030(3) 0.030(3) 0.042(4) 0.003(3) 0.009(3) 0.018(3)
C29 0.030(3) 0.040(3) 0.039(3) 0.002(3) 0.007(3) 0.024(3)
C30 0.031(3) 0.028(3) 0.042(4) 0.000(3) 0.001(3) 0.017(3)
C31 0.026(3) 0.027(3) 0.032(3) 0.005(2) -0.002(2) 0.014(2)
C32 0.037(3) 0.022(3) 0.024(3) 0.004(2) 0.002(2) 0.016(2)
C33 0.030(3) 0.038(3) 0.030(3) 0.000(3) 0.002(2) 0.015(3)
C34 0.023(3) 0.034(3) 0.039(3) 0.002(3) -0.006(2) 0.015(2)
C35 0.022(3) 0.024(3) 0.030(3) 0.005(2) 0.007(2) 0.009(2)
C36 0.036(3) 0.043(4) 0.028(3) -0.003(3) 0.002(2) 0.024(3)
C37 0.042(3) 0.032(3) 0.032(3) 0.005(2) 0.007(3) 0.026(3)
C38 0.027(3) 0.017(2) 0.029(3) 0.000(2) 0.000(2) 0.011(2)
C39 0.040(3) 0.032(3) 0.029(3) -0.006(2) 0.002(3) 0.021(3)
C40 0.021(3) 0.036(3) 0.035(3) 0.004(3) 0.001(2) 0.008(2)
C41 0.031(3) 0.035(3) 0.026(3) 0.002(2) 0.006(2) 0.019(3)
C42 0.037(3) 0.037(3) 0.031(3) 0.005(3) 0.015(3) 0.022(3)
C43 0.037(3) 0.042(4) 0.039(4) 0.001(3) -0.004(3) 0.028(3)
C44 0.025(3) 0.024(3) 0.039(3) 0.001(2) -0.007(2) 0.014(2)
C45 0.029(3) 0.021(3) 0.033(3) 0.001(2) 0.007(2) 0.008(2)
C46 0.051(4) 0.033(3) 0.032(3) -0.006(3) -0.002(3) 0.025(3)
C47 0.027(3) 0.037(3) 0.038(3) -0.009(3) -0.004(2) 0.019(3)
C48 0.042(3) 0.029(3) 0.031(3) -0.004(2) 0.002(3) 0.023(3)
C49 0.036(3) 0.036(3) 0.027(3) 0.006(2) 0.000(2) 0.020(3)
C50 0.036(3) 0.038(3) 0.020(3) -0.004(2) -0.001(2) 0.017(3)
C51 0.029(3) 0.043(3) 0.020(3) 0.000(2) -0.002(2) 0.014(3)
C52 0.038(3) 0.025(3) 0.026(3) -0.003(2) -0.001(2) 0.016(2)
C53 0.034(3) 0.036(3) 0.027(3) -0.002(2) 0.010(2) 0.017(3)
C54 0.027(3) 0.023(3) 0.026(3) 0.003(2) 0.005(2) 0.011(2)
C55 0.035(3) 0.029(3) 0.039(3) 0.003(3) -0.002(3) 0.016(3)
C56 0.029(3) 0.027(3) 0.026(3) -0.003(2) -0.004(2) 0.013(2)
C57 0.048(4) 0.027(3) 0.018(3) -0.001(2) -0.002(2) 0.021(3)
C58 0.039(3) 0.035(3) 0.028(3) 0.005(2) 0.004(2) 0.026(3)
C59 0.024(3) 0.052(4) 0.018(3) 0.000(2) 0.003(2) 0.018(3)
C60 0.040(3) 0.039(3) 0.021(3) -0.007(2) -0.004(2) 0.018(3)
C61 0.031(3) 0.029(3) 0.030(3) -0.001(2) -0.006(2) 0.009(3)
C62 0.037(3) 0.038(3) 0.024(3) 0.006(2) 0.006(2) 0.021(3)
C63 0.034(3) 0.041(3) 0.020(3) -0.001(2) -0.001(2) 0.019(3)
C64 0.024(3) 0.041(4) 0.028(3) -0.002(3) 0.002(2) 0.004(3)
C65 0.035(3) 0.042(4) 0.021(3) -0.005(2) -0.001(2) 0.017(3)
C66 0.046(4) 0.034(3) 0.017(3) 0.003(2) -0.002(2) 0.016(3)
C67 0.046(4) 0.030(3) 0.018(3) 0.006(2) 0.008(2) 0.016(3)
C68 0.031(3) 0.036(3) 0.032(3) 0.005(3) -0.012(3) 0.012(3)
C69 0.034(3) 0.041(4) 0.023(3) 0.007(2) 0.001(2) 0.017(3)
C70 0.047(4) 0.034(3) 0.020(3) 0.002(2) 0.000(2) 0.023(3)
C71 0.042(4) 0.050(4) 0.024(3) 0.005(3) -0.004(3) 0.019(3)
C72 0.035(3) 0.034(3) 0.032(3) 0.001(2) -0.006(3) 0.021(3)
C73 0.027(3) 0.046(4) 0.032(3) 0.003(3) -0.007(2) 0.015(3)
C74 0.022(3) 0.033(3) 0.041(3) -0.003(3) 0.005(2) 0.013(2)
C75 0.037(3) 0.032(3) 0.029(3) 0.000(2) -0.002(2) 0.017(3)
C76 0.029(3) 0.038(3) 0.037(4) -0.010(3) -0.015(3) 0.009(3)
C77 0.043(4) 0.036(3) 0.035(3) 0.012(3) -0.002(3) 0.022(3)
C78 0.029(3) 0.043(4) 0.043(4) 0.004(3) 0.004(3) 0.017(3)
C79 0.024(3) 0.040(3) 0.030(3) 0.004(3) 0.001(2) 0.012(3)
C80 0.043(4) 0.029(3) 0.044(4) 0.008(3) 0.005(3) 0.019(3)
C81 0.029(3) 0.035(3) 0.027(3) 0.004(2) 0.000(2) 0.018(3)
C82 0.022(3) 0.033(3) 0.039(3) 0.002(3) 0.005(2) 0.012(2)
C83 0.041(4) 0.054(4) 0.030(3) 0.000(3) -0.010(3) 0.022(3)
C84 0.034(3) 0.036(3) 0.027(3) 0.000(2) -0.002(2) 0.017(3)
C85 0.041(3) 0.038(3) 0.024(3) 0.007(2) 0.007(2) 0.025(3)
C86 0.035(3) 0.027(3) 0.026(3) 0.001(2) 0.004(2) 0.011(3)
C87 0.033(3) 0.038(3) 0.026(3) -0.003(2) 0.000(2) 0.018(3)
C88 0.047(4) 0.032(3) 0.034(4) 0.007(3) -0.019(3) -0.001(3)
C89 0.031(3) 0.043(4) 0.042(4) -0.010(3) -0.010(3) 0.019(3)
C90 0.036(3) 0.041(4) 0.031(3) -0.003(3) 0.004(3) 0.021(3)
C91 0.042(4) 0.034(3) 0.038(4) -0.003(3) -0.003(3) 0.015(3)
C92 0.041(4) 0.037(3) 0.026(3) -0.007(3) 0.006(3) 0.017(3)
C93 0.030(3) 0.034(3) 0.038(3) -0.003(3) 0.000(3) 0.017(3)
C94 0.047(4) 0.035(3) 0.044(4) 0.007(3) 0.006(3) 0.025(3)
C95 0.032(3) 0.041(4) 0.029(3) -0.008(3) 0.004(3) 0.005(3)
C96 0.034(3) 0.028(3) 0.038(3) 0.001(3) 0.001(3) 0.016(3)
C97 0.034(3) 0.042(4) 0.038(4) -0.010(3) 0.003(3) 0.017(3)
C98 0.047(4) 0.034(3) 0.032(3) -0.002(3) -0.005(3) 0.023(3)
C99 0.048(4) 0.043(4) 0.032(3) 0.003(3) -0.007(3) 0.030(3)
C100 0.038(4) 0.055(4) 0.035(4) -0.019(3) -0.008(3) 0.026(3)
C101 0.034(3) 0.033(3) 0.027(3) -0.011(2) 0.002(2) 0.008(3)
C102 0.043(4) 0.035(3) 0.030(3) -0.007(3) -0.010(3) 0.015(3)
C103 0.025(3) 0.046(4) 0.056(5) -0.001(3) -0.012(3) 0.016(3)
C104 0.038(3) 0.034(3) 0.043(4) -0.002(3) 0.001(3) 0.020(3)
C105 0.036(4) 0.046(4) 0.030(3) 0.008(3) 0.000(3) 0.006(3)
C106 0.068(5) 0.031(4) 0.057(5) 0.001(3) -0.030(4) 0.018(4)
C107 0.050(4) 0.064(5) 0.045(4) -0.006(4) -0.010(3) 0.039(4)

loop_
_atom_type_symbol
_atom_type_description
_atom_type_scat_dispersion_real
_atom_type_scat_dispersion_imag
_atom_type_scat_source
C C 0.0033 0.0016 'International Tables Vol C Tables 4.2.6.8 and 6.1.1.4'
H H 0.0000 0.0000 'International Tables Vol C Tables 4.2.6.8 and 6.1.1.4'
O O 0.0106 0.0060 'International Tables Vol C Tables 4.2.6.8 and 6.1.1.4'

loop_
_geom_angle_atom_site_label_1
_geom_angle_atom_site_label_2
_geom_angle_atom_site_label_3
_geom_angle
C32 C1 C39 114.7(5)
C37 C3 C54 116.3(5)
C27 C4 C9 114.5(5)
C22 C5 O1 122.0(6)
C22 C5 C37 120.6(6)
O1 C5 C37 117.4(5)
C60 C6 C57 123.7(6)
C60 C6 O7 117.3(6)
C57 C6 O7 118.8(6)
C27 C7 O5 118.8(5)
C27 C7 C38 121.4(5)
O5 C7 C38 119.8(5)
C77 C8 C17 119.4(6)
C77 C8 C72 119.0(6)
C17 C8 C72 121.5(6)
C43 C9 C25 118.5(6)
C43 C9 C4 119.6(6)
C25 C9 C4 121.8(5)
C82 C10 C15 117.9(6)
C82 C10 C62 119.3(6)
C15 C10 C62 122.6(6)
C13 C11 C70 119.2(7)
C13 C11 C62 121.9(6)
C70 C11 C62 118.5(6)
C83 C12 C25 119.2(6)
C83 C12 C56 120.0(6)
C25 C12 C56 120.8(6)
C11 C13 O8 122.3(6)
C11 C13 C81 121.6(6)
O8 C13 C81 116.0(6)
C15 C14 C59 118.1(6)
C15 C14 C40 122.5(6)
C59 C14 C40 119.4(6)
C14 C15 O14 120.6(6)
C14 C15 C10 122.2(6)
O14 C15 C10 117.1(6)
C8 C17 O6 120.5(5)
C8 C17 C31 121.0(6)
O6 C17 C31 118.5(5)
C20 C18 C81 115.3(5)
C91 C19 C68 123.3(6)
C33 C20 C35 118.0(6)
C33 C20 C18 119.2(6)
C35 C20 C18 122.7(6)
C74 C21 C35 119.5(6)
C74 C21 C29 121.0(6)
C35 C21 C29 119.4(6)
C5 C22 C104 120.2(6)
C5 C22 C29 119.5(6)
C104 C22 C29 120.0(6)
C24 C23 C102 117.9(6)
C24 C23 C101 123.3(6)
C102 C23 C101 118.8(6)
C23 C24 O10 119.4(6)
C23 C24 C39 123.1(6)
O10 C24 C39 117.4(6)
O3 C25 C12 120.9(6)
O3 C25 C9 118.0(5)
C12 C25 C9 121.1(6)
C31 C26 C38 117.8(5)
C28 C27 C7 118.3(5)
C28 C27 C4 119.6(5)
C7 C27 C4 122.1(5)
C53 C28 C27 120.8(6)
C22 C29 C21 115.6(5)
C99 C30 C58 117.7(6)
C99 C30 C72 121.1(6)
C58 C30 C72 121.2(6)
C17 C31 C65 117.0(5)
C17 C31 C26 122.3(6)
C65 C31 C26 120.6(6)
C55 C32 C44 116.4(6)
C55 C32 C1 122.1(6)
C44 C32 C1 121.5(6)
C20 C33 C78 120.3(6)
C73 C34 O2 120.5(6)
C73 C34 C68 121.7(6)
O2 C34 C68 117.6(6)
O15 C35 C21 119.4(5)
O15 C35 C20 120.0(6)
C21 C35 C20 120.5(6)
C63 C36 C90 122.4(6)
C85 C37 C5 117.6(6)
C85 C37 C3 122.3(6)
C5 C37 C3 120.0(6)
C67 C38 C7 118.0(6)
C67 C38 C26 121.7(6)
C7 C38 C26 120.1(5)
C24 C39 C100 117.3(6)
C24 C39 C1 122.4(6)
C100 C39 C1 120.3(6)
C45 C40 C14 114.7(5)
O9 C41 C84 120.8(6)
O9 C41 C61 117.8(6)
C84 C41 C61 121.3(6)
C45 C42 C92 122.0(6)
C103 C43 C9 120.4(7)
C79 C44 O13 117.6(5)
C79 C44 C32 122.1(6)
O13 C44 C32 120.2(6)
C42 C45 C52 119.6(6)
C42 C45 C40 120.5(6)
C52 C45 C40 119.9(6)
C48 C46 C57 116.3(5)
C55 C47 C93 119.3(6)
C58 C48 C80 118.2(6)
C58 C48 C46 120.8(6)
C80 C48 C46 120.9(6)
C51 C49 O4 119.4(6)
C51 C49 C63 121.2(6)
O4 C49 C63 119.4(6)
C95 C50 C60 121.0(7)
C75 C51 C49 118.4(6)
C75 C51 C87 119.7(6)
C49 C51 C87 121.7(6)
O11 C52 C45 119.8(6)
O11 C52 C54 120.6(6)
C45 C52 C54 119.5(6)
C28 C53 C67 119.2(6)
C86 C54 C52 117.7(6)
C86 C54 C3 120.6(6)
C52 C54 C3 121.7(5)
C47 C55 C32 123.4(6)
C60 C56 C12 115.9(5)
C6 C57 C66 116.9(6)
C6 C57 C46 122.6(6)
C66 C57 C46 120.4(6)
C48 C58 O12 119.7(6)
C48 C58 C30 121.9(6)
O12 C58 C30 118.4(6)
C97 C59 C14 121.8(6)
C6 C60 C50 117.0(6)
C6 C60 C56 123.2(6)
C50 C60 C56 119.6(6)
C41 C61 C105 119.3(6)
C41 C61 C101 121.9(6)
C105 C61 C101 118.8(6)
C10 C62 C11 117.3(5)
C36 C63 C49 117.9(6)
C36 C63 C69 120.2(6)
C49 C63 C69 121.8(6)
C84 C64 C68 118.4(6)
C71 C65 C31 121.3(6)
C95 C66 C57 120.1(6)
C38 C67 C53 121.6(6)
C34 C68 C19 116.3(6)
C34 C68 C64 122.9(6)
C19 C68 C64 120.7(6)
C63 C69 C79 116.1(5)
C98 C70 C11 120.6(6)
C65 C71 C77 119.8(6)
C30 C72 C8 114.5(5)
C34 C73 C76 119.7(7)
C34 C73 C87 122.1(6)
C76 C73 C87 118.1(6)
C78 C74 C21 122.1(6)
C51 C75 C90 121.3(6)
C73 C76 C91 121.0(7)
C8 C77 C71 121.1(6)
C74 C78 C33 119.1(7)
C44 C79 C93 117.8(6)
C44 C79 C69 123.4(6)
C93 C79 C69 118.8(6)
C94 C80 C48 119.3(7)
C96 C81 C13 117.7(6)
C96 C81 C18 119.8(6)
C13 C81 C18 122.4(6)
C10 C82 C97 121.8(6)
C12 C83 C103 120.6(7)
C41 C84 C88 117.3(6)
C41 C84 C64 123.4(6)
C88 C84 C64 118.9(6)
C37 C85 C89 122.2(6)
C54 C86 C92 123.5(7)
C51 C87 C73 115.6(5)
C106 C88 C84 121.2(7)
C104 C89 C85 118.5(6)
C36 C90 C75 118.4(6)
C19 C91 C76 117.5(7)
C42 C92 C86 116.9(6)
C47 C93 C79 120.3(6)
C80 C94 C99 121.3(7)
C66 C95 C50 120.3(6)
C98 C96 C81 120.5(6)
C59 C97 C82 117.9(6)
C70 C98 C96 119.5(6)
C30 C99 C94 121.5(7)
C107 C100 C39 120.6(7)
C23 C101 C61 116.5(6)
C107 C102 C23 119.8(7)
C43 C103 C83 120.1(6)
C22 C104 C89 120.4(7)
C106 C105 C61 119.3(7)
C105 C106 C88 120.8(7)
C102 C107 C100 121.1(7)

loop_
_geom_bond_atom_site_label_1
_geom_bond_atom_site_label_2
_geom_bond_distance
O1 C5 1.402(8)
O2 C34 1.388(8)
O15 C35 1.390(7)
O3 C25 1.384(7)
O4 C49 1.394(8)
O5 C7 1.396(7)
O6 C17 1.382(7)
O7 C6 1.425(8)
O8 C13 1.387(8)
O9 C41 1.376(8)
O10 C24 1.393(8)
O11 C52 1.367(7)
O12 C58 1.395(8)
O13 C44 1.399(7)
O14 C15 1.388(7)
C1 C32 1.493(8)
C1 C39 1.527(9)
C3 C37 1.499(9)
C3 C54 1.513(8)
C4 C27 1.509(8)
C4 C9 1.522(9)
C5 C22 1.380(9)
C5 C37 1.423(9)
C6 C60 1.379(9)
C6 C57 1.388(8)
C7 C27 1.394(8)
C7 C38 1.403(8)
C8 C77 1.369(10)
C8 C17 1.381(9)
C8 C72 1.545(9)
C9 C43 1.395(9)
C9 C25 1.403(9)
C10 C82 1.376(9)
C10 C15 1.406(9)
C10 C62 1.495(9)
C11 C13 1.355(10)
C11 C70 1.399(9)
C11 C62 1.521(10)
C12 C83 1.383(10)
C12 C25 1.390(8)
C12 C56 1.518(9)
C13 C81 1.410(9)
C14 C15 1.371(9)
C14 C59 1.425(9)
C14 C40 1.521(10)
C17 C31 1.407(9)
C18 C20 1.510(9)
C18 C81 1.524(9)
C19 C91 1.377(10)
C19 C68 1.403(10)
C20 C33 1.397(9)
C20 C35 1.408(8)
C21 C74 1.376(9)
C21 C35 1.390(8)
C21 C29 1.544(9)
C22 C104 1.388(10)
C22 C29 1.523(9)
C23 C24 1.370(9)
C23 C102 1.429(10)
C23 C101 1.511(9)
C24 C39 1.395(9)
C26 C31 1.498(8)
C26 C38 1.517(8)
C27 C28 1.391(8)
C28 C53 1.390(10)
C30 C99 1.342(10)
C30 C58 1.421(9)
C30 C72 1.492(9)
C31 C65 1.417(9)
C32 C55 1.384(9)
C32 C44 1.399(8)
C33 C78 1.423(10)
C34 C73 1.373(10)
C34 C68 1.394(10)
C36 C63 1.370(9)
C36 C90 1.384(10)
C37 C85 1.384(10)
C38 C67 1.376(9)
C39 C100 1.411(10)
C40 C45 1.510(9)
C41 C84 1.382(9)
C41 C61 1.401(9)
C42 C45 1.368(9)
C42 C92 1.401(10)
C43 C103 1.386(10)
C44 C79 1.390(10)
C45 C52 1.409(9)
C46 C48 1.515(10)
C46 C57 1.519(10)
C47 C55 1.353(10)
C47 C93 1.392(9)
C48 C58 1.371(10)
C48 C80 1.404(9)
C49 C51 1.391(10)
C49 C63 1.420(9)
C50 C95 1.392(11)
C50 C60 1.399(10)
C51 C75 1.384(10)
C51 C87 1.505(9)
C52 C54 1.427(9)
C53 C67 1.392(10)
C54 C86 1.368(9)
C56 C60 1.503(9)
C57 C66 1.419(10)
C59 C97 1.359(11)
C61 C105 1.427(10)
C61 C101 1.520(9)
C63 C69 1.513(10)
C64 C84 1.483(9)
C64 C68 1.505(10)
C65 C71 1.357(11)
C66 C95 1.381(11)
C69 C79 1.516(9)
C70 C98 1.378(10)
C71 C77 1.379(11)
C73 C76 1.379(10)
C73 C87 1.550(10)
C74 C78 1.345(10)
C75 C90 1.406(10)
C76 C91 1.394(11)
C79 C93 1.403(9)
C80 C94 1.369(11)
C81 C96 1.402(9)
C82 C97 1.432(10)
C83 C103 1.389(12)
C84 C88 1.427(10)
C85 C89 1.400(10)
C86 C92 1.401(9)
C88 C106 1.386(10)
C89 C104 1.398(11)
C94 C99 1.374(11)
C96 C98 1.390(10)
C100 C107 1.378(12)
C102 C107 1.370(12)
C105 C106 1.362(11)

loop_
_cod_related_entry_id
_cod_related_entry_database
_cod_related_entry_code
1 ChemSpider 2007208
